data_7105163
loop_
_publ_author_name
'Berben, Louise A'
'Peters, Jonas C'

_publ_section_title
;
 Hydrogen evolution by cobalt tetraimine catalysts adsorbed on
 electrode surfaces.
;
_journal_issue 3
_journal_name_full 'Chemical communications (Cambridge, England)'
_journal_page_first 398
_journal_page_last 400
_journal_paper_doi 10.1039/b921559j
_journal_volume 46
_journal_year 2010
_chemical_formula_moiety 'C22 H26 B Br2 Co F2 N4 O4'
_chemical_formula_sum 'C22 H26 B Br2 Co F2 N4 O4'
_chemical_formula_weight 678.03
_chemical_name_systematic
;
?
;
_space_group_IT_number 4
_symmetry_cell_setting monoclinic
_symmetry_space_group_name_Hall 'P 2yb'
_symmetry_space_group_name_H-M 'P 1 21 1'
_atom_sites_solution_hydrogens geom
_atom_sites_solution_primary direct
_atom_sites_solution_secondary difmap
_audit_creation_method SHELXL-97
_cell_angle_alpha 90.00
_cell_angle_beta 92.463(3)
_cell_angle_gamma 90.00
_cell_formula_units_Z 4
_cell_length_a 11.3248(16)
_cell_length_b 11.816(2)
_cell_length_c 18.730(4)
_cell_measurement_temperature 100(2)
_cell_measurement_theta_min 30.4
_cell_volume 2504.0(8)
_computing_structure_refinement 'SHELXL-97 (Sheldrick, 1997)'
_computing_structure_solution 'SHELXS-97 (Sheldrick, 1990)'
_diffrn_ambient_temperature 100(2)
_diffrn_measured_fraction_theta_full 0.549
_diffrn_measured_fraction_theta_max 0.549
_diffrn_measurement_device_type APEX2
_diffrn_radiation_monochromator graphite
_diffrn_radiation_source 'fine-focus sealed tube'
_diffrn_radiation_type MoK\a
_diffrn_radiation_wavelength 0.71073
_diffrn_reflns_av_R_equivalents 0.0674
_diffrn_reflns_av_sigmaI/netI 0.1160
_diffrn_reflns_limit_h_max 11
_diffrn_reflns_limit_h_min -11
_diffrn_reflns_limit_k_max 0
_diffrn_reflns_limit_k_min -16
_diffrn_reflns_limit_l_max 23
_diffrn_reflns_limit_l_min -25
_diffrn_reflns_number 7513
_diffrn_reflns_theta_full 30.14
_diffrn_reflns_theta_max 30.14
_diffrn_reflns_theta_min 1.09
_exptl_absorpt_coefficient_mu 3.929
_exptl_absorpt_correction_T_max 0.6947
_exptl_absorpt_correction_T_min 0.3852
_exptl_absorpt_correction_type multi-scan
_exptl_absorpt_process_details 'Blessing, Acta. Cryst.'
_exptl_crystal_colour brown
_exptl_crystal_density_diffrn 1.799
_exptl_crystal_density_method 'not measured'
_exptl_crystal_description block
_exptl_crystal_F_000 1352
_exptl_crystal_size_max 0.30
_exptl_crystal_size_mid 0.20
_exptl_crystal_size_min 0.10
_refine_diff_density_max 0.533
_refine_diff_density_min -0.433
_refine_diff_density_rms 0.099
_refine_ls_abs_structure_details 'Flack H D (1983), Acta Cryst. A39, 876-881'
_refine_ls_abs_structure_Flack -0.006(14)
_refine_ls_extinction_method none
_refine_ls_goodness_of_fit_ref 0.576
_refine_ls_hydrogen_treatment none
_refine_ls_matrix_type full
_refine_ls_number_parameters 601
_refine_ls_number_reflns 4239
_refine_ls_number_restraints 1
_refine_ls_restrained_S_all 0.576
_refine_ls_R_factor_all 0.0593
_refine_ls_R_factor_gt 0.0381
_refine_ls_shift/su_max 0.015
_refine_ls_shift/su_mean 0.000
_refine_ls_structure_factor_coef Fsqd
_refine_ls_weighting_details 'calc w=1/[\s^2^(Fo^2^)+(0.1000P)^2^+0.0000P] where P=(Fo^2^+2Fc^2^)/3'
_refine_ls_weighting_scheme calc
_refine_ls_wR_factor_gt 0.0889
_refine_ls_wR_factor_ref 0.1064
_reflns_number_gt 3071
_reflns_number_total 4239
_reflns_threshold_expression >2sigma(I)
_cod_data_source_file b921559j.txt
_cod_data_source_block 08105
_cod_original_sg_symbol_H-M P2(1)
_cod_database_code 7105163

loop_
_symmetry_equiv_pos_as_xyz
'x, y, z'
'-x, y+1/2, -z'

loop_
_atom_site_label
_atom_site_type_symbol
_atom_site_fract_x
_atom_site_fract_y
_atom_site_fract_z
_atom_site_U_iso_or_equiv
_atom_site_adp_type
_atom_site_occupancy
_atom_site_symmetry_multiplicity
_atom_site_calc_flag
_atom_site_refinement_flags
_atom_site_disorder_assembly
_atom_site_disorder_group
Co1 Co -2.17216(15) -0.83744(9) -0.11881(8) 0.0111(3) Uani 1 1 d . . .
Br1 Br -1.97418(10) -0.90550(7) -0.10820(6) 0.0153(3) Uani 1 1 d . . .
Br2 Br -2.37398(10) -0.77867(7) -0.12919(6) 0.0151(3) Uani 1 1 d . . .
N1 N -2.2168(9) -0.9379(6) -0.0406(5) 0.013(2) Uani 1 1 d . . .
N2 N -2.1409(9) -0.7278(6) -0.1893(5) 0.0098(17) Uiso 1 1 d . . .
N3 N -2.1463(9) -0.7362(6) -0.0405(5) 0.0121(17) Uiso 1 1 d . . .
N4 N -2.1930(9) -0.9299(6) -0.2053(5) 0.0146(19) Uiso 1 1 d . . .
O1 O -2.1153(8) -0.6264(5) -0.0452(4) 0.020(2) Uani 1 1 d . . .
O2 O -2.1221(7) -0.6155(5) -0.1749(4) 0.016(2) Uani 1 1 d . . .
O3 O -2.2751(7) -1.3914(6) -0.2393(4) 0.021(2) Uani 1 1 d . . .
O4 O -2.4091(8) -1.3707(5) -0.0432(5) 0.024(2) Uani 1 1 d . . .
C1 C -2.1808(11) -0.8753(7) -0.2632(6) 0.015(2) Uiso 1 1 d . . .
C2 C -2.1564(10) -0.7549(7) -0.2543(6) 0.011(3) Uani 1 1 d . . .
C3 C -2.2091(11) -0.8900(8) 0.0215(6) 0.015(2) Uiso 1 1 d . . .
C4 C -2.1665(10) -0.7719(7) 0.0225(5) 0.012(3) Uani 1 1 d . . .
C5 C -2.2633(11) -1.2777(8) -0.2290(6) 0.014(3) Uani 1 1 d . . .
C6 C -2.2169(11) -1.0505(7) -0.2100(6) 0.011(2) Uiso 1 1 d . . .
C7 C -2.3553(11) -1.2665(7) -0.0440(6) 0.014(3) Uani 1 1 d . . .
C8 C -2.2659(12) -1.0520(7) -0.0440(5) 0.012(3) Uani 1 1 d . . .
C9 C -2.2487(12) -0.9404(7) 0.0900(6) 0.019(3) Uani 1 1 d . . .
H9A H -2.2436 -1.0231 0.0874 0.029 Uiso 1 1 calc R . .
H9B H -2.3306 -0.9181 0.0973 0.029 Uiso 1 1 calc R . .
H9C H -2.1978 -0.9130 0.1299 0.029 Uiso 1 1 calc R . .
C10 C -2.1931(11) -0.9262(8) -0.3362(6) 0.015(3) Uani 1 1 d . . .
H10A H -2.2652 -0.8975 -0.3608 0.022 Uiso 1 1 calc R . .
H10B H -2.1978 -1.0088 -0.3322 0.022 Uiso 1 1 calc R . .
H10C H -2.1244 -0.9057 -0.3635 0.022 Uiso 1 1 calc R . .
C11 C -2.1548(12) -0.6753(8) -0.3155(6) 0.022(3) Uani 1 1 d . . .
H11A H -2.1484 -0.5975 -0.2976 0.033 Uiso 1 1 calc R . .
H11B H -2.2279 -0.6836 -0.3449 0.033 Uiso 1 1 calc R . .
H11C H -2.0869 -0.6923 -0.3444 0.033 Uiso 1 1 calc R . .
C12 C -2.1542(11) -0.7042(7) 0.0881(6) 0.017(3) Uani 1 1 d . . .
H12A H -2.2320 -0.6940 0.1081 0.025 Uiso 1 1 calc R . .
H12B H -2.1207 -0.6302 0.0770 0.025 Uiso 1 1 calc R . .
H12C H -2.1017 -0.7434 0.1229 0.025 Uiso 1 1 calc R . .
C13 C -2.3321(12) -1.4676(8) -0.0485(7) 0.023(3) Uani 1 1 d . . .
H13A H -2.2759 -1.4691 -0.0072 0.034 Uiso 1 1 calc R . .
H13B H -2.2887 -1.4623 -0.0925 0.034 Uiso 1 1 calc R . .
H13C H -2.3794 -1.5371 -0.0493 0.034 Uiso 1 1 calc R . .
C14 C -2.3919(12) -1.4354(8) -0.2412(6) 0.020(3) Uani 1 1 d . . .
H14A H -2.4390 -1.3989 -0.2797 0.031 Uiso 1 1 calc R . .
H14B H -2.4278 -1.4206 -0.1954 0.031 Uiso 1 1 calc R . .
H14C H -2.3895 -1.5172 -0.2496 0.031 Uiso 1 1 calc R . .
C15 C -2.1474(11) -1.2397(7) -0.2249(7) 0.016(3) Uani 1 1 d . . .
H15 H -2.0841 -1.2920 -0.2279 0.020 Uiso 1 1 calc R . .
C16 C -2.4328(11) -1.1747(7) -0.0375(6) 0.017(3) Uani 1 1 d . . .
H16 H -2.5151 -1.1860 -0.0326 0.020 Uiso 1 1 calc R . .
C17 C -2.3840(12) -1.0658(7) -0.0383(6) 0.020(3) Uani 1 1 d . . .
H17 H -2.4337 -1.0014 -0.0350 0.024 Uiso 1 1 calc R . .
C18 C -2.3585(12) -1.2035(7) -0.2222(6) 0.018(3) Uani 1 1 d . . .
H18 H -2.4378 -1.2300 -0.2243 0.022 Uiso 1 1 calc R . .
C19 C -2.1238(11) -1.1246(7) -0.2165(6) 0.012(3) Uani 1 1 d . . .
H19 H -2.0447 -1.0976 -0.2153 0.015 Uiso 1 1 calc R . .
C20 C -2.3322(11) -1.0891(7) -0.2122(6) 0.014(3) Uani 1 1 d . . .
H20 H -2.3948 -1.0366 -0.2068 0.017 Uiso 1 1 calc R . .
C21 C -2.2382(12) -1.2499(7) -0.0489(6) 0.019(3) Uani 1 1 d . . .
H21 H -2.1875 -1.3134 -0.0528 0.023 Uiso 1 1 calc R . .
C22 C -2.1901(12) -1.1414(8) -0.0482(6) 0.014(3) Uani 1 1 d . . .
H22 H -2.1073 -1.1300 -0.0506 0.017 Uiso 1 1 calc R . .
B1 B -2.0524(13) -0.5890(8) -0.1087(7) 0.014(2) Uiso 1 1 d . . .
F1 F -2.0501(6) -0.4724(4) -0.1053(4) 0.0196(17) Uani 1 1 d . . .
F2 F -1.9433(6) -0.6353(5) -0.1085(4) 0.0190(16) Uani 1 1 d . . .
Co2 Co -1.67460(15) -1.83270(9) -0.36692(8) 0.0116(4) Uani 1 1 d . . .
Br3 Br -1.87578(11) -1.89173(7) -0.36385(6) 0.0165(3) Uani 1 1 d . . .
Br4 Br -1.47939(11) -1.75855(7) -0.37066(6) 0.0155(3) Uani 1 1 d . . .
N5 N -1.6518(10) -1.9392(7) -0.4410(6) 0.023(3) Uani 1 1 d . . .
N6 N -1.6322(9) -1.9366(6) -0.2918(5) 0.014(2) Uani 1 1 d . . .
N7 N -1.6997(9) -1.7361(6) -0.2837(5) 0.013(2) Uani 1 1 d . . .
N8 N -1.7176(9) -1.7379(6) -0.4507(5) 0.014(2) Uani 1 1 d . . .
O5 O -1.6063(7) -2.0472(5) -0.3009(4) 0.0142(19) Uani 1 1 d . . .
O7 O -1.8791(8) -1.2989(5) -0.2745(5) 0.025(2) Uani 1 1 d . . .
O6 O -1.6269(8) -2.0502(5) -0.4312(5) 0.021(2) Uani 1 1 d . . .
O8 O -1.8181(9) -1.2797(7) -0.4772(5) 0.039(3) Uani 1 1 d . . .
C23 C -1.6782(11) -1.9115(8) -0.5062(6) 0.021(3) Uani 1 1 d . . .
C24 C -1.7151(11) -1.7901(8) -0.5114(6) 0.017(3) Uani 1 1 d . . .
C25 C -1.6434(11) -1.9050(8) -0.2268(6) 0.019(2) Uiso 1 1 d . . .
C26 C -1.6807(10) -1.7860(7) -0.2226(5) 0.0109(18) Uiso 1 1 d . . .
C27 C -1.8258(11) -1.4032(8) -0.2774(5) 0.013(3) Uani 1 1 d . . .
C28 C -1.7442(12) -1.6217(7) -0.2829(6) 0.014(3) Uani 1 1 d . . .
C29 C -1.7992(13) -1.3934(9) -0.4687(6) 0.026(3) Uani 1 1 d . . .
C30 C -1.7447(12) -1.6184(7) -0.4535(6) 0.019(3) Uani 1 1 d . . .
C31 C -1.6334(11) -1.9790(8) -0.1622(6) 0.015(3) Uani 1 1 d . . .
H31A H -1.6231 -2.0578 -0.1770 0.023 Uiso 1 1 calc R . .
H31B H -1.7055 -1.9723 -0.1354 0.023 Uiso 1 1 calc R . .
H31C H -1.5651 -1.9554 -0.1319 0.023 Uiso 1 1 calc R . .
C32 C -1.6813(13) -1.9898(10) -0.5671(7) 0.034(4) Uani 1 1 d . . .
H32A H -1.7623 -2.0169 -0.5763 0.051 Uiso 1 1 calc R . .
H32B H -1.6292 -2.0543 -0.5561 0.051 Uiso 1 1 calc R . .
H32C H -1.6544 -1.9505 -0.6095 0.051 Uiso 1 1 calc R . .
C33 C -1.7438(11) -1.7417(8) -0.5839(6) 0.019(3) Uani 1 1 d . . .
H33A H -1.7928 -1.6740 -0.5792 0.029 Uiso 1 1 calc R . .
H33B H -1.7870 -1.7980 -0.6132 0.029 Uiso 1 1 calc R . .
H33C H -1.6704 -1.7216 -0.6067 0.029 Uiso 1 1 calc R . .
C34 C -1.6910(11) -1.7331(7) -0.1521(6) 0.013(3) Uani 1 1 d . . .
H34A H -1.7688 -1.7500 -0.1339 0.019 Uiso 1 1 calc R . .
H34B H -1.6816 -1.6509 -0.1565 0.019 Uiso 1 1 calc R . .
H34C H -1.6293 -1.7630 -0.1190 0.019 Uiso 1 1 calc R . .
C35 C -1.9278(14) -1.2360(9) -0.4616(8) 0.037(4) Uani 1 1 d . . .
H35A H -1.9439 -1.2522 -0.4116 0.056 Uiso 1 1 calc R . .
H35B H -1.9890 -1.2709 -0.4929 0.056 Uiso 1 1 calc R . .
H35C H -1.9279 -1.1539 -0.4692 0.056 Uiso 1 1 calc R . .
C36 C -1.8051(12) -1.2046(7) -0.2864(7) 0.027(4) Uani 1 1 d . . .
H36A H -1.7664 -1.2142 -0.3318 0.041 Uiso 1 1 calc R . .
H36B H -1.7448 -1.1989 -0.2474 0.041 Uiso 1 1 calc R . .
H36C H -1.8527 -1.1353 -0.2882 0.041 Uiso 1 1 calc R . .
C37 C -1.8543(12) -1.5822(8) -0.4380(7) 0.024(3) Uani 1 1 d . . .
H37 H -1.9101 -1.6347 -0.4209 0.028 Uiso 1 1 calc R . .
C38 C -1.6722(12) -1.5327(8) -0.3013(6) 0.019(3) Uani 1 1 d . . .
H38 H -1.5939 -1.5467 -0.3153 0.023 Uiso 1 1 calc R . .
C39 C -1.6579(14) -1.5434(8) -0.4772(6) 0.025(3) Uani 1 1 d . . .
H39 H -1.5816 -1.5696 -0.4886 0.030 Uiso 1 1 calc R . .
C40 C -1.8860(14) -1.4693(9) -0.4469(7) 0.028(4) Uani 1 1 d . . .
H40 H -1.9639 -1.4443 -0.4385 0.034 Uiso 1 1 calc R . .
C41 C -1.9004(10) -1.4944(7) -0.2608(5) 0.0103(18) Uiso 1 1 d . . .
H41 H -1.9793 -1.4806 -0.2480 0.012 Uiso 1 1 calc R . .
C42 C -1.6882(14) -1.4295(8) -0.4834(7) 0.035(4) Uani 1 1 d . . .
H42 H -1.6311 -1.3763 -0.4979 0.042 Uiso 1 1 calc R . .
C43 C -1.7151(11) -1.4232(8) -0.2992(6) 0.015(2) Uiso 1 1 d . . .
H43 H -1.6670 -1.3618 -0.3131 0.019 Uiso 1 1 calc R . .
C44 C -1.8580(11) -1.6034(7) -0.2634(6) 0.013(2) Uiso 1 1 d . . .
H44 H -1.9070 -1.6653 -0.2518 0.016 Uiso 1 1 calc R . .
B2 B -1.5528(15) -2.0814(9) -0.3682(7) 0.019(4) Uani 1 1 d . . .
F3 F -1.4417(6) -2.0338(5) -0.3713(4) 0.0194(16) Uani 1 1 d . . .
F4 F -1.5488(6) -2.1972(4) -0.3662(4) 0.0234(18) Uani 1 1 d . . .

loop_
_atom_site_aniso_label
_atom_site_aniso_U_11
_atom_site_aniso_U_22
_atom_site_aniso_U_33
_atom_site_aniso_U_23
_atom_site_aniso_U_13
_atom_site_aniso_U_12
Co1 0.0132(11) 0.0095(5) 0.0105(7) 0.0011(4) 0.0006(6) -0.0003(5)
Br1 0.0120(8) 0.0146(4) 0.0192(6) 0.0005(3) -0.0016(5) 0.0018(4)
Br2 0.0091(8) 0.0155(4) 0.0207(6) 0.0017(3) 0.0001(5) 0.0013(4)
N1 0.021(8) 0.010(3) 0.008(5) 0.003(2) -0.004(5) 0.000(3)
O1 0.022(6) 0.012(3) 0.026(5) -0.004(3) 0.005(4) -0.004(3)
O2 0.023(6) 0.007(3) 0.019(5) 0.006(2) -0.005(4) -0.002(3)
O3 0.019(6) 0.014(3) 0.029(5) 0.000(3) -0.002(4) -0.004(3)
O4 0.025(7) 0.010(3) 0.039(6) -0.001(3) 0.010(5) -0.006(3)
C2 0.004(8) 0.019(4) 0.012(6) 0.001(3) 0.000(5) 0.003(4)
C4 0.010(8) 0.013(4) 0.013(5) -0.003(3) -0.005(5) 0.001(4)
C5 0.006(9) 0.018(5) 0.018(6) -0.004(4) -0.006(5) -0.005(4)
C7 0.006(9) 0.013(4) 0.022(6) 0.003(3) 0.001(6) 0.003(4)
C8 0.018(10) 0.012(4) 0.004(5) 0.003(3) -0.004(5) -0.004(4)
C9 0.028(9) 0.020(4) 0.009(6) 0.002(3) 0.002(6) -0.006(4)
C10 0.003(8) 0.031(5) 0.010(6) 0.003(3) -0.001(5) -0.002(4)
C11 0.022(10) 0.027(5) 0.015(7) 0.007(4) -0.004(6) -0.013(5)
C12 0.022(9) 0.017(4) 0.012(6) -0.001(3) -0.006(6) -0.006(4)
C13 0.022(9) 0.013(4) 0.034(8) -0.001(4) 0.018(6) -0.005(4)
C14 0.024(10) 0.029(5) 0.008(7) -0.001(3) -0.006(6) -0.010(5)
C15 0.007(9) 0.015(4) 0.028(7) 0.001(3) 0.004(6) -0.001(4)
C16 0.020(9) 0.011(4) 0.020(7) 0.002(3) 0.006(6) 0.000(4)
C17 0.031(10) 0.011(4) 0.018(7) 0.001(3) 0.010(6) -0.002(4)
C18 0.030(10) 0.015(4) 0.008(6) 0.006(3) -0.004(6) -0.001(4)
C19 0.005(9) 0.015(4) 0.017(6) 0.001(3) 0.005(5) 0.002(4)
C20 0.023(9) 0.010(4) 0.010(6) -0.003(3) 0.002(5) 0.003(4)
C21 0.034(11) 0.012(4) 0.012(6) -0.006(3) 0.002(6) 0.004(4)
C22 0.007(9) 0.020(5) 0.015(6) 0.003(3) 0.003(6) 0.006(4)
F1 0.021(5) 0.014(3) 0.025(4) 0.000(2) 0.002(3) -0.005(2)
F2 0.012(5) 0.024(3) 0.021(4) 0.002(2) -0.004(3) 0.003(3)
Co2 0.0132(11) 0.0115(5) 0.0101(7) -0.0018(4) 0.0011(6) -0.0014(5)
Br3 0.0108(9) 0.0185(5) 0.0202(6) 0.0000(3) -0.0004(5) -0.0018(4)
Br4 0.0106(8) 0.0169(4) 0.0191(6) -0.0011(3) 0.0016(5) -0.0029(4)
N5 0.026(8) 0.018(4) 0.024(7) -0.007(3) 0.004(5) 0.006(4)
N6 0.021(7) 0.008(3) 0.013(5) -0.002(2) 0.007(5) 0.001(3)
N7 0.011(7) 0.009(4) 0.020(6) 0.000(3) 0.000(5) 0.001(3)
N8 0.010(7) 0.016(4) 0.015(6) -0.001(3) 0.002(5) -0.001(3)
O5 0.014(6) 0.008(3) 0.021(5) -0.003(2) 0.004(4) 0.001(3)
O7 0.030(7) 0.013(3) 0.033(6) 0.001(3) 0.014(4) -0.003(3)
O6 0.020(7) 0.018(3) 0.023(5) -0.004(3) -0.004(4) 0.007(3)
O8 0.062(8) 0.021(4) 0.034(6) 0.001(3) -0.003(5) 0.012(4)
C23 0.025(9) 0.014(5) 0.024(7) -0.008(4) -0.005(6) 0.004(4)
C24 0.011(9) 0.030(5) 0.011(7) -0.001(4) 0.007(6) 0.005(4)
C27 0.014(9) 0.013(4) 0.011(5) 0.007(3) -0.003(5) 0.005(4)
C28 0.019(9) 0.014(4) 0.010(6) 0.004(3) 0.004(5) 0.004(4)
C29 0.038(12) 0.027(6) 0.013(7) -0.004(4) -0.006(6) 0.008(5)
C30 0.026(10) 0.014(4) 0.018(7) 0.003(3) 0.004(6) 0.008(4)
C31 0.005(8) 0.024(5) 0.018(6) 0.003(4) 0.004(5) 0.002(4)
C32 0.044(12) 0.037(6) 0.021(8) -0.022(5) -0.007(7) 0.014(6)
C33 0.019(9) 0.031(5) 0.007(6) -0.002(3) -0.002(6) -0.006(4)
C34 0.007(9) 0.024(5) 0.008(6) 0.001(3) 0.001(5) 0.003(4)
C35 0.056(13) 0.028(6) 0.028(9) -0.005(4) -0.006(8) 0.019(6)
C36 0.041(11) 0.009(4) 0.034(8) 0.004(4) 0.022(7) 0.000(4)
C37 0.024(10) 0.014(4) 0.030(8) -0.001(4) -0.019(7) -0.003(4)
C38 0.019(9) 0.016(5) 0.023(7) -0.004(4) 0.007(6) 0.003(4)
C39 0.040(11) 0.017(5) 0.018(7) 0.001(4) 0.003(6) 0.006(5)
C40 0.040(12) 0.037(6) 0.008(7) 0.001(4) -0.011(7) 0.015(5)
C42 0.057(13) 0.016(5) 0.032(9) 0.006(4) -0.004(8) -0.008(5)
B2 0.031(12) 0.023(5) 0.003(6) -0.002(4) -0.001(6) 0.015(5)
F3 0.013(5) 0.022(3) 0.023(4) 0.000(2) 0.006(3) 0.001(2)
F4 0.027(5) 0.014(3) 0.029(4) -0.002(2) -0.001(4) 0.000(2)

loop_
_atom_type_symbol
_atom_type_description
_atom_type_scat_dispersion_real
_atom_type_scat_dispersion_imag
_atom_type_scat_source
C C 0.0033 0.0016 'International Tables Vol C Tables 4.2.6.8 and 6.1.1.4'
H H 0.0000 0.0000 'International Tables Vol C Tables 4.2.6.8 and 6.1.1.4'
B B 0.0013 0.0007 'International Tables Vol C Tables 4.2.6.8 and 6.1.1.4'
N N 0.0061 0.0033 'International Tables Vol C Tables 4.2.6.8 and 6.1.1.4'
O O 0.0106 0.0060 'International Tables Vol C Tables 4.2.6.8 and 6.1.1.4'
F F 0.0171 0.0103 'International Tables Vol C Tables 4.2.6.8 and 6.1.1.4'
Co Co 0.3494 0.9721 'International Tables Vol C Tables 4.2.6.8 and 6.1.1.4'
Br Br -0.2901 2.4595 'International Tables Vol C Tables 4.2.6.8 and 6.1.1.4'

loop_
_geom_angle_atom_site_label_1
_geom_angle_atom_site_label_2
_geom_angle_atom_site_label_3
_geom_angle
_geom_angle_site_symmetry_1
_geom_angle_site_symmetry_3
_geom_angle_publ_flag
N2 Co1 N3 94.6(4) . . ?
N2 Co1 N4 79.9(4) . . ?
N3 Co1 N4 174.4(4) . . ?
N2 Co1 N1 173.2(4) . . ?
N3 Co1 N1 80.9(4) . . ?
N4 Co1 N1 104.7(3) . . ?
N2 Co1 Br1 94.9(3) . . ?
N3 Co1 Br1 92.0(3) . . ?
N4 Co1 Br1 87.7(3) . . ?
N1 Co1 Br1 90.3(3) . . ?
N2 Co1 Br2 87.2(3) . . ?
N3 Co1 Br2 89.7(3) . . ?
N4 Co1 Br2 90.8(3) . . ?
N1 Co1 Br2 87.7(3) . . ?
Br1 Co1 Br2 177.16(6) . . ?
C3 N1 C8 117.0(8) . . ?
C3 N1 Co1 113.3(6) . . ?
C8 N1 Co1 129.4(7) . . ?
C2 N2 O2 116.6(8) . . ?
C2 N2 Co1 118.4(6) . . ?
O2 N2 Co1 124.0(6) . . ?
C4 N3 O1 115.7(8) . . ?
C4 N3 Co1 118.3(6) . . ?
O1 N3 Co1 125.9(7) . . ?
C1 N4 C6 118.1(9) . . ?
C1 N4 Co1 114.1(7) . . ?
C6 N4 Co1 127.8(7) . . ?
N3 O1 B1 118.3(7) . . ?
N2 O2 B1 116.4(7) . . ?
C5 O3 C14 116.8(8) . . ?
C7 O4 C13 116.1(10) . . ?
N4 C1 C2 115.0(9) . . ?
N4 C1 C10 124.4(8) . . ?
C2 C1 C10 120.5(9) . . ?
N2 C2 C1 112.0(9) . . ?
N2 C2 C11 125.3(9) . . ?
C1 C2 C11 122.6(9) . . ?
N1 C3 C4 115.7(9) . . ?
N1 C3 C9 125.7(9) . . ?
C4 C3 C9 118.3(9) . . ?
N3 C4 C12 125.2(9) . . ?
N3 C4 C3 111.7(8) . . ?
C12 C4 C3 123.0(9) . . ?
O3 C5 C15 114.5(9) . . ?
O3 C5 C18 124.0(10) . . ?
C15 C5 C18 121.6(9) . . ?
C19 C6 C20 120.9(9) . . ?
C19 C6 N4 119.1(10) . . ?
C20 C6 N4 119.9(9) . . ?
C21 C7 O4 124.7(9) . . ?
C21 C7 C16 121.0(9) . . ?
O4 C7 C16 114.3(11) . . ?
C17 C8 C22 122.4(9) . . ?
C17 C8 N1 118.9(9) . . ?
C22 C8 N1 118.6(12) . . ?
C5 C15 C19 119.9(10) . . ?
C17 C16 C7 117.4(12) . . ?
C8 C17 C16 120.2(10) . . ?
C20 C18 C5 117.3(11) . . ?
C6 C19 C15 119.0(11) . . ?
C6 C20 C18 121.3(10) . . ?
C7 C21 C22 121.3(10) . . ?
C8 C22 C21 117.8(12) . . ?
F2 B1 F1 112.9(10) . . ?
F2 B1 O2 111.9(9) . . ?
F1 B1 O2 105.0(8) . . ?
F2 B1 O1 110.4(9) . . ?
F1 B1 O1 105.6(8) . . ?
O2 B1 O1 110.7(10) . . ?
N5 Co2 N6 94.3(4) . . ?
N5 Co2 N7 174.1(4) . . ?
N6 Co2 N7 80.2(3) . . ?
N5 Co2 N8 80.3(4) . . ?
N6 Co2 N8 174.5(3) . . ?
N7 Co2 N8 105.2(3) . . ?
N5 Co2 Br4 93.8(4) . . ?
N6 Co2 Br4 93.1(3) . . ?
N7 Co2 Br4 88.6(3) . . ?
N8 Co2 Br4 88.0(3) . . ?
N5 Co2 Br3 89.1(4) . . ?
N6 Co2 Br3 90.3(3) . . ?
N7 Co2 Br3 88.8(3) . . ?
N8 Co2 Br3 89.0(3) . . ?
Br4 Co2 Br3 175.40(7) . . ?
C23 N5 O6 114.4(8) . . ?
C23 N5 Co2 119.5(7) . . ?
O6 N5 Co2 125.3(8) . . ?
C25 N6 O5 115.6(8) . . ?
C25 N6 Co2 118.6(7) . . ?
O5 N6 Co2 125.2(6) . . ?
C26 N7 C28 117.4(9) . . ?
C26 N7 Co2 114.4(6) . . ?
C28 N7 Co2 128.0(7) . . ?
C24 N8 C30 116.5(9) . . ?
C24 N8 Co2 114.5(7) . . ?
C30 N8 Co2 128.9(7) . . ?
N6 O5 B2 118.1(7) . . ?
C27 O7 C36 115.8(10) . . ?
N5 O6 B2 117.5(8) . . ?
C29 O8 C35 118.6(11) . . ?
N5 C23 C32 125.1(10) . . ?
N5 C23 C24 111.0(9) . . ?
C32 C23 C24 123.8(11) . . ?
N8 C24 C33 127.1(9) . . ?
N8 C24 C23 114.6(10) . . ?
C33 C24 C23 118.4(9) . . ?
N6 C25 C26 111.7(9) . . ?
N6 C25 C31 126.2(9) . . ?
C26 C25 C31 121.8(9) . . ?
N7 C26 C34 125.6(8) . . ?
N7 C26 C25 115.0(8) . . ?
C34 C26 C25 119.3(8) . . ?
C43 C27 O7 125.5(9) . . ?
C43 C27 C41 120.2(9) . . ?
O7 C27 C41 114.1(10) . . ?
C44 C28 C38 121.1(9) . . ?
C44 C28 N7 118.9(9) . . ?
C38 C28 N7 120.0(11) . . ?
C42 C29 O8 115.1(12) . . ?
C42 C29 C40 121.3(11) . . ?
O8 C29 C40 123.6(12) . . ?
C37 C30 C39 121.8(9) . . ?
C37 C30 N8 119.7(10) . . ?
C39 C30 N8 118.4(10) . . ?
C30 C37 C40 120.7(12) . . ?
C28 C38 C43 119.5(12) . . ?
C42 C39 C30 117.4(13) . . ?
C37 C40 C29 117.9(13) . . ?
C44 C41 C27 119.6(11) . . ?
C29 C42 C39 120.7(12) . . ?
C27 C43 C38 120.1(10) . . ?
C28 C44 C41 119.4(9) . . ?
F4 B2 F3 112.3(10) . . ?
F4 B2 O6 106.8(9) . . ?
F3 B2 O6 110.8(10) . . ?
F4 B2 O5 105.3(9) . . ?
F3 B2 O5 109.4(10) . . ?
O6 B2 O5 112.1(10) . . ?

loop_
_geom_bond_atom_site_label_1
_geom_bond_atom_site_label_2
_geom_bond_distance
_geom_bond_site_symmetry_2
_geom_bond_publ_flag
Co1 N2 1.893(8) . ?
Co1 N3 1.905(9) . ?
Co1 N4 1.959(9) . ?
Co1 N1 1.969(8) . ?
Co1 Br1 2.382(2) . ?
Co1 Br2 2.389(2) . ?
N1 C3 1.293(13) . ?
N1 C8 1.458(12) . ?
N2 C2 1.265(13) . ?
N2 O2 1.369(9) . ?
N3 C4 1.284(13) . ?
N3 O1 1.349(9) . ?
N4 C1 1.276(14) . ?
N4 C6 1.453(11) . ?
O1 B1 1.480(14) . ?
O2 B1 1.475(15) . ?
O3 C5 1.363(11) . ?
O3 C14 1.421(14) . ?
O4 C7 1.375(12) . ?
O4 C13 1.446(13) . ?
C1 C2 1.458(12) . ?
C1 C10 1.494(15) . ?
C2 C11 1.482(14) . ?
C3 C4 1.476(13) . ?
C3 C9 1.500(14) . ?
C4 C12 1.467(13) . ?
C5 C15 1.386(17) . ?
C5 C18 1.400(16) . ?
C6 C19 1.380(15) . ?
C6 C20 1.383(16) . ?
C7 C21 1.347(17) . ?
C7 C16 1.404(14) . ?
C8 C17 1.356(17) . ?
C8 C22 1.366(15) . ?
C15 C19 1.393(12) . ?
C16 C17 1.401(13) . ?
C18 C20 1.395(12) . ?
C21 C22 1.392(14) . ?
B1 F2 1.351(15) . ?
B1 F1 1.380(11) . ?
Co2 N5 1.898(9) . ?
Co2 N6 1.913(9) . ?
Co2 N7 1.963(9) . ?
Co2 N8 1.972(9) . ?
Co2 Br4 2.382(2) . ?
Co2 Br3 2.386(2) . ?
N5 C23 1.287(15) . ?
N5 O6 1.353(10) . ?
N6 C25 1.284(13) . ?
N6 O5 1.351(9) . ?
N7 C26 1.297(13) . ?
N7 C28 1.442(11) . ?
N8 C24 1.295(14) . ?
N8 C30 1.445(11) . ?
O5 B2 1.479(14) . ?
O7 C27 1.374(12) . ?
O7 C36 1.418(12) . ?
O6 B2 1.465(16) . ?
O8 C29 1.369(13) . ?
O8 C35 1.387(17) . ?
C23 C32 1.467(14) . ?
C23 C24 1.497(14) . ?
C24 C33 1.495(16) . ?
C25 C26 1.471(13) . ?
C25 C31 1.493(14) . ?
C26 C34 1.469(14) . ?
C27 C43 1.355(16) . ?
C27 C41 1.411(14) . ?
C28 C44 1.372(17) . ?
C28 C38 1.383(15) . ?
C29 C42 1.367(19) . ?
C29 C40 1.40(2) . ?
C30 C37 1.356(18) . ?
C30 C39 1.409(17) . ?
C37 C40 1.390(14) . ?
C38 C43 1.384(13) . ?
C39 C42 1.393(14) . ?
C41 C44 1.376(12) . ?
B2 F4 1.370(12) . ?
B2 F3 1.382(17) . ?
